data_4121551
loop_
_publ_author_name
'Hicks, Jamie'
'Hoyer, Chad E.'
'Moubaraki, Boujemaa'
'Manni, Giovanni Li'
'Carter, Emma'
'Murphy, Damien M.'
'Murray, Keith S.'
'Gagliardi, Laura'
'Jones, Cameron'

_publ_section_title
;
 A two-coordinate manganese(0) complex with an unsupported mn-mg bond:
 allowing access to low coordinate homo- and heterobimetallic compounds.
;
_journal_issue 14
_journal_name_full 'Journal of the American Chemical Society'
_journal_page_first 5283
_journal_page_last 5286
_journal_paper_doi 10.1021/ja5021348
_journal_volume 136
_journal_year 2014
_chemical_formula_sum 'C67 H81 Mg Mn N3 Si'
_chemical_formula_weight 1035.69
_chemical_name_systematic
; 
 ? 
;
_space_group_IT_number 14
_symmetry_cell_setting monoclinic
_symmetry_space_group_name_Hall '-P 2yn'
_symmetry_space_group_name_H-M 'P 1 21/n 1'
_atom_sites_solution_hydrogens geom
_atom_sites_solution_primary direct
_atom_sites_solution_secondary difmap
_audit_creation_method SHELXL-97
_cell_angle_alpha 90.00
_cell_angle_beta 105.605(2)
_cell_angle_gamma 90.00
_cell_formula_units_Z 4
_cell_length_a 14.0354(10)
_cell_length_b 31.639(2)
_cell_length_c 14.0529(10)
_cell_measurement_temperature 123(2)
_cell_volume 6010.4(7)
_computing_structure_refinement 'SHELXL-97 (Sheldrick, 1997)'
_computing_structure_solution 'SHELXS-97 (Sheldrick, 1990)'
_diffrn_ambient_temperature 123(2)
_diffrn_measured_fraction_theta_full 0.998
_diffrn_measured_fraction_theta_max 0.998
_diffrn_measurement_device_type 'Bruker Apex X8'
_diffrn_radiation_monochromator graphite
_diffrn_radiation_source 'fine-focus sealed tube'
_diffrn_radiation_type MoK\a
_diffrn_radiation_wavelength 0.71073
_diffrn_reflns_av_R_equivalents 0.0892
_diffrn_reflns_av_sigmaI/netI 0.1021
_diffrn_reflns_limit_h_max 16
_diffrn_reflns_limit_h_min -14
_diffrn_reflns_limit_k_max 37
_diffrn_reflns_limit_k_min -38
_diffrn_reflns_limit_l_max 17
_diffrn_reflns_limit_l_min -17
_diffrn_reflns_number 40583
_diffrn_reflns_theta_full 25.50
_diffrn_reflns_theta_max 25.50
_diffrn_reflns_theta_min 2.98
_exptl_absorpt_coefficient_mu 0.291
_exptl_absorpt_correction_T_max 0.988
_exptl_absorpt_correction_T_min 0.942
_exptl_absorpt_correction_type multi-scan
_exptl_absorpt_process_details 'Sortav (Blessing)'
_exptl_crystal_density_diffrn 1.145
_exptl_crystal_density_method 'not measured'
_exptl_crystal_description plate
_exptl_crystal_F_000 2220
_exptl_crystal_size_max 0.20
_exptl_crystal_size_mid 0.10
_exptl_crystal_size_min 0.04
_refine_diff_density_max 1.617
_refine_diff_density_min -0.546
_refine_diff_density_rms 0.071
_refine_ls_extinction_method none
_refine_ls_goodness_of_fit_ref 1.019
_refine_ls_hydrogen_treatment constr
_refine_ls_matrix_type full
_refine_ls_number_parameters 717
_refine_ls_number_reflns 11145
_refine_ls_number_restraints 10
_refine_ls_restrained_S_all 1.019
_refine_ls_R_factor_all 0.1188
_refine_ls_R_factor_gt 0.0616
_refine_ls_shift/su_max 0.001
_refine_ls_shift/su_mean 0.000
_refine_ls_structure_factor_coef Fsqd
_refine_ls_weighting_details 'calc w=1/[\s^2^(Fo^2^)+(0.0804P)^2^+1.7207P] where P=(Fo^2^+2Fc^2^)/3'
_refine_ls_weighting_scheme calc
_refine_ls_wR_factor_gt 0.1452
_refine_ls_wR_factor_ref 0.1727
_reflns_number_gt 6692
_reflns_number_total 11145
_reflns_threshold_expression >2sigma(I)
_cod_data_source_file ja5021348_si_002.cif
_cod_data_source_block compound1
_cod_depositor_comments 'Adding full bibliography for 4121549--4121556.cif.'
_cod_original_cell_volume 6010.3(7)
_cod_original_sg_symbol_H-M P2(1)/n
_cod_database_code 4121551

loop_
_symmetry_equiv_pos_as_xyz
'x, y, z'
'-x+1/2, y+1/2, -z+1/2'
'-x, -y, -z'
'x-1/2, -y-1/2, z-1/2'

loop_
_atom_site_label
_atom_site_type_symbol
_atom_site_fract_x
_atom_site_fract_y
_atom_site_fract_z
_atom_site_U_iso_or_equiv
_atom_site_adp_type
_atom_site_occupancy
_atom_site_symmetry_multiplicity
_atom_site_calc_flag
_atom_site_refinement_flags
_atom_site_disorder_assembly
_atom_site_disorder_group
Mn1 Mn 0.88230(4) 0.12608(2) 0.99642(4) 0.02815(18) Uani 1 1 d . . .
Si1 Si 1.02195(7) 0.10354(3) 1.22518(7) 0.0181(2) Uani 1 1 d D . .
Mg1 Mg 0.90335(9) 0.13932(4) 0.80435(8) 0.0236(3) Uani 1 1 d . . .
N1 N 0.91458(19) 0.12317(8) 1.14560(19) 0.0149(6) Uani 1 1 d . A .
C1 C 0.8331(2) 0.13728(10) 1.1788(2) 0.0144(7) Uani 1 1 d . . .
N2 N 1.0306(2) 0.15135(9) 0.7647(2) 0.0230(7) Uani 1 1 d . . .
C2 C 0.7554(2) 0.10982(10) 1.1825(2) 0.0143(7) Uani 1 1 d . A .
N3 N 0.8192(2) 0.14639(10) 0.6608(2) 0.0245(7) Uani 1 1 d . . .
C3 C 0.6761(2) 0.12390(10) 1.2153(2) 0.0153(7) Uani 1 1 d . . .
H3 H 0.6254 0.1044 1.2178 0.018 Uiso 1 1 calc R A .
C4 C 0.6676(2) 0.16529(10) 1.2445(2) 0.0149(7) Uani 1 1 d . A .
C5 C 0.7422(2) 0.19298(10) 1.2373(2) 0.0149(7) Uani 1 1 d . . .
H5 H 0.7378 0.2217 1.2554 0.018 Uiso 1 1 calc R A .
C6 C 0.8233(2) 0.18031(11) 1.2046(2) 0.0146(7) Uani 1 1 d . A .
C7 C 0.5802(2) 0.18084(11) 1.2790(2) 0.0164(8) Uani 1 1 d . . .
H7 H 0.6062 0.2013 1.3341 0.020 Uiso 1 1 calc R A .
C8 C 0.5267(3) 0.14620(12) 1.3185(3) 0.0301(9) Uani 1 1 d . A .
H8A H 0.4968 0.1265 1.2651 0.045 Uiso 1 1 calc R . .
H8B H 0.4749 0.1587 1.3443 0.045 Uiso 1 1 calc R . .
H8C H 0.5739 0.1310 1.3716 0.045 Uiso 1 1 calc R . .
C9 C 0.5075(3) 0.20477(13) 1.1963(3) 0.0337(10) Uani 1 1 d . A .
H9A H 0.5418 0.2282 1.1741 0.051 Uiso 1 1 calc R . .
H9B H 0.4534 0.2159 1.2209 0.051 Uiso 1 1 calc R . .
H9C H 0.4805 0.1856 1.1410 0.051 Uiso 1 1 calc R . .
C10 C 0.7534(2) 0.06542(10) 1.1401(2) 0.0142(7) Uani 1 1 d . . .
H10 H 0.8230 0.0547 1.1608 0.017 Uiso 1 1 calc R A .
C11 C 0.6918(3) 0.03459(10) 1.1811(2) 0.0169(8) Uani 1 1 d . A .
C12 C 0.5997(3) 0.02041(11) 1.1264(2) 0.0204(8) Uani 1 1 d . . .
H12 H 0.5734 0.0302 1.0606 0.024 Uiso 1 1 calc R A .
C13 C 0.5458(3) -0.00778(12) 1.1666(3) 0.0281(9) Uani 1 1 d . A .
H13 H 0.4830 -0.0172 1.1280 0.034 Uiso 1 1 calc R . .
C14 C 0.5823(3) -0.02247(13) 1.2621(3) 0.0311(10) Uani 1 1 d . . .
H14 H 0.5453 -0.0420 1.2892 0.037 Uiso 1 1 calc R A .
C15 C 0.6733(3) -0.00823(12) 1.3174(3) 0.0306(10) Uani 1 1 d . A .
H15 H 0.6992 -0.0181 1.3832 0.037 Uiso 1 1 calc R . .
C16 C 0.7271(3) 0.02012(11) 1.2783(3) 0.0247(9) Uani 1 1 d . . .
H16 H 0.7890 0.0300 1.3179 0.030 Uiso 1 1 calc R A .
C17 C 0.7234(2) 0.06676(11) 1.0271(2) 0.0161(8) Uani 1 1 d . A .
C18 C 0.6682(3) 0.09954(11) 0.9735(2) 0.0220(8) Uani 1 1 d . . .
H18 H 0.6497 0.1227 1.0076 0.026 Uiso 1 1 calc R A .
C19 C 0.6395(3) 0.09901(12) 0.8707(3) 0.0250(9) Uani 1 1 d . A .
H19 H 0.6007 0.1215 0.8354 0.030 Uiso 1 1 calc R . .
C20 C 0.6671(3) 0.06616(12) 0.8201(3) 0.0240(9) Uani 1 1 d . . .
H20 H 0.6481 0.0660 0.7499 0.029 Uiso 1 1 calc R A .
C21 C 0.7227(3) 0.03336(12) 0.8720(2) 0.0243(9) Uani 1 1 d . A .
H21 H 0.7426 0.0107 0.8374 0.029 Uiso 1 1 calc R . .
C22 C 0.7495(3) 0.03348(11) 0.9744(2) 0.0211(8) Uani 1 1 d . . .
H22 H 0.7864 0.0104 1.0092 0.025 Uiso 1 1 calc R A .
C23 C 0.8970(2) 0.21261(11) 1.1875(2) 0.0158(8) Uani 1 1 d . . .
H23 H 0.9618 0.1975 1.1990 0.019 Uiso 1 1 calc R A .
C24 C 0.9146(2) 0.24963(11) 1.2598(2) 0.0182(8) Uani 1 1 d . A .
C25 C 0.8807(3) 0.29044(12) 1.2330(3) 0.0250(9) Uani 1 1 d . . .
H25 H 0.8433 0.2960 1.1671 0.030 Uiso 1 1 calc R A .
C26 C 0.9009(3) 0.32320(12) 1.3015(3) 0.0324(10) Uani 1 1 d . A .
H26 H 0.8769 0.3508 1.2820 0.039 Uiso 1 1 calc R . .
C27 C 0.9553(3) 0.31592(13) 1.3971(3) 0.0310(10) Uani 1 1 d . . .
H27 H 0.9691 0.3384 1.4436 0.037 Uiso 1 1 calc R A .
C28 C 0.9897(3) 0.27571(13) 1.4253(3) 0.0295(10) Uani 1 1 d . A .
H28 H 1.0276 0.2705 1.4912 0.035 Uiso 1 1 calc R . .
C29 C 0.9688(3) 0.24286(12) 1.3574(3) 0.0261(9) Uani 1 1 d . . .
H29 H 0.9920 0.2152 1.3778 0.031 Uiso 1 1 calc R A .
C30 C 0.8701(3) 0.22779(11) 1.0802(2) 0.0178(8) Uani 1 1 d . A .
C31 C 0.9434(3) 0.24430(11) 1.0421(3) 0.0233(8) Uani 1 1 d . . .
H31 H 1.0097 0.2449 1.0822 0.028 Uiso 1 1 calc R A .
C32 C 0.9222(3) 0.25989(12) 0.9468(3) 0.0330(10) Uani 1 1 d . A .
H32 H 0.9736 0.2709 0.9218 0.040 Uiso 1 1 calc R . .
C33 C 0.8260(3) 0.25942(13) 0.8881(3) 0.0373(11) Uani 1 1 d . . .
H33 H 0.8111 0.2701 0.8226 0.045 Uiso 1 1 calc R A .
C34 C 0.7524(3) 0.24355(13) 0.9243(3) 0.0359(10) Uani 1 1 d . A .
H34 H 0.6862 0.2434 0.8837 0.043 Uiso 1 1 calc R . .
C35 C 0.7732(3) 0.22756(12) 1.0200(3) 0.0255(9) Uani 1 1 d . . .
H35 H 0.7213 0.2165 1.0443 0.031 Uiso 1 1 calc R A .
C36 C 0.9922(3) 0.08236(15) 1.3425(3) 0.0246(11) Uani 0.831(4) 1 d P A 1
H36 H 0.9243 0.0700 1.3199 0.030 Uiso 0.831(4) 1 calc PR A 1
C37 C 1.0588(4) 0.04657(16) 1.3980(4) 0.0425(15) Uani 0.831(4) 1 d P A 1
H37A H 1.1263 0.0572 1.4247 0.064 Uiso 0.831(4) 1 calc PR A 1
H37B H 1.0593 0.0232 1.3524 0.064 Uiso 0.831(4) 1 calc PR A 1
H37C H 1.0332 0.0365 1.4524 0.064 Uiso 0.831(4) 1 calc PR A 1
C38 C 0.9855(4) 0.1177(2) 1.4149(4) 0.0304(14) Uani 0.831(4) 1 d P A 1
H38A H 0.9628 0.1059 1.4695 0.046 Uiso 0.831(4) 1 calc PR A 1
H38B H 0.9386 0.1392 1.3805 0.046 Uiso 0.831(4) 1 calc PR A 1
H38C H 1.0508 0.1305 1.4410 0.046 Uiso 0.831(4) 1 calc PR A 1
C39 C 1.1204(3) 0.14533(14) 1.2650(3) 0.0240(11) Uani 0.831(4) 1 d P A 1
H39 H 1.0944 0.1663 1.3050 0.029 Uiso 0.831(4) 1 calc PR A 1
C40 C 1.2181(3) 0.12817(16) 1.3331(4) 0.0396(14) Uani 0.831(4) 1 d P A 1
H40A H 1.2465 0.1073 1.2970 0.059 Uiso 0.831(4) 1 calc PR A 1
H40B H 1.2050 0.1148 1.3912 0.059 Uiso 0.831(4) 1 calc PR A 1
H40C H 1.2649 0.1515 1.3542 0.059 Uiso 0.831(4) 1 calc PR A 1
C41 C 1.1403(16) 0.1700(3) 1.1777(12) 0.038(6) Uani 0.831(4) 1 d P A 1
H41D H 1.1687 0.1976 1.2007 0.056 Uiso 0.831(4) 1 calc PR A 1
H41E H 1.0780 0.1739 1.1264 0.056 Uiso 0.831(4) 1 calc PR A 1
H41F H 1.1868 0.1540 1.1505 0.056 Uiso 0.831(4) 1 calc PR A 1
C42 C 1.0737(3) 0.05809(14) 1.1681(3) 0.0262(11) Uani 0.831(4) 1 d PD A 1
H42 H 1.1294 0.0462 1.2216 0.031 Uiso 0.831(4) 1 calc PR A 1
C43 C 1.1174(4) 0.06982(17) 1.0838(4) 0.0419(14) Uani 0.831(4) 1 d P A 1
H43A H 1.1406 0.0442 1.0578 0.063 Uiso 0.831(4) 1 calc PR A 1
H43B H 1.1732 0.0892 1.1080 0.063 Uiso 0.831(4) 1 calc PR A 1
H43C H 1.0667 0.0836 1.0312 0.063 Uiso 0.831(4) 1 calc PR A 1
C44 C 1.0023(8) 0.0224(3) 1.1339(9) 0.057(4) Uani 0.831(4) 1 d PD A 1
H44A H 0.9506 0.0313 1.0754 0.086 Uiso 0.831(4) 1 calc PR A 1
H44B H 0.9721 0.0147 1.1867 0.086 Uiso 0.831(4) 1 calc PR A 1
H44C H 1.0376 -0.0020 1.1172 0.086 Uiso 0.831(4) 1 calc PR A 1
C45 C 1.1307(3) 0.18245(14) 0.6639(3) 0.0334(10) Uani 1 1 d . . .
H45A H 1.1725 0.1973 0.7212 0.050 Uiso 1 1 calc R . .
H45B H 1.1197 0.2006 0.6054 0.050 Uiso 1 1 calc R . .
H45C H 1.1636 0.1563 0.6527 0.050 Uiso 1 1 calc R . .
C46 C 1.0329(3) 0.17192(11) 0.6830(3) 0.0224(8) Uani 1 1 d . . .
C47 C 0.9476(3) 0.18378(12) 0.6097(3) 0.0254(9) Uani 1 1 d . . .
H47 H 0.9572 0.2041 0.5633 0.030 Uiso 1 1 calc R . .
C48 C 0.8505(3) 0.16976(12) 0.5958(2) 0.0235(9) Uani 1 1 d . . .
C49 C 0.7790(3) 0.18116(13) 0.4976(3) 0.0353(10) Uani 1 1 d . . .
H49A H 0.7692 0.1566 0.4534 0.053 Uiso 1 1 calc R . .
H49B H 0.8060 0.2047 0.4676 0.053 Uiso 1 1 calc R . .
H49C H 0.7154 0.1896 0.5082 0.053 Uiso 1 1 calc R . .
C50 C 1.1223(3) 0.13539(11) 0.8272(3) 0.0226(8) Uani 1 1 d . . .
C51 C 1.1537(3) 0.09488(12) 0.8095(3) 0.0256(9) Uani 1 1 d . . .
C52 C 1.2387(3) 0.07868(12) 0.8735(3) 0.0281(9) Uani 1 1 d . . .
H52 H 1.2605 0.0513 0.8615 0.034 Uiso 1 1 calc R . .
C53 C 1.2932(3) 0.10142(12) 0.9549(3) 0.0264(9) Uani 1 1 d . . .
C54 C 1.2609(3) 0.14156(12) 0.9697(3) 0.0243(9) Uani 1 1 d . . .
H54 H 1.2980 0.1576 1.0243 0.029 Uiso 1 1 calc R . .
C55 C 1.1765(3) 0.15923(12) 0.9076(3) 0.0237(9) Uani 1 1 d . . .
C56 C 1.0944(3) 0.06970(13) 0.7229(3) 0.0417(12) Uani 1 1 d . . .
H56A H 1.1267 0.0424 0.7206 0.063 Uiso 1 1 calc R . .
H56B H 1.0903 0.0853 0.6617 0.063 Uiso 1 1 calc R . .
H56C H 1.0276 0.0650 0.7301 0.063 Uiso 1 1 calc R . .
C57 C 1.3849(3) 0.08272(13) 1.0240(3) 0.0379(11) Uani 1 1 d . . .
H57A H 1.4352 0.0783 0.9883 0.057 Uiso 1 1 calc R . .
H57B H 1.3685 0.0556 1.0492 0.057 Uiso 1 1 calc R . .
H57C H 1.4105 0.1021 1.0794 0.057 Uiso 1 1 calc R . .
C58 C 1.1458(3) 0.20362(12) 0.9257(3) 0.0355(10) Uani 1 1 d . . .
H58A H 1.1903 0.2146 0.9869 0.053 Uiso 1 1 calc R . .
H58B H 1.0778 0.2033 0.9318 0.053 Uiso 1 1 calc R . .
H58C H 1.1493 0.2218 0.8703 0.053 Uiso 1 1 calc R . .
C59 C 0.7217(3) 0.12815(13) 0.6254(2) 0.0267(9) Uani 1 1 d . . .
C60 C 0.6404(3) 0.14864(13) 0.6431(3) 0.0317(10) Uani 1 1 d . . .
C61 C 0.5461(3) 0.13092(15) 0.6054(3) 0.0398(12) Uani 1 1 d . . .
H61 H 0.4901 0.1450 0.6163 0.048 Uiso 1 1 calc R . .
C62 C 0.5328(3) 0.09334(15) 0.5524(3) 0.0394(12) Uani 1 1 d . . .
C63 C 0.6155(3) 0.07280(15) 0.5387(3) 0.0387(11) Uani 1 1 d . . .
H63 H 0.6077 0.0466 0.5043 0.046 Uiso 1 1 calc R . .
C64 C 0.7098(3) 0.08992(13) 0.5746(3) 0.0323(10) Uani 1 1 d . . .
C65 C 0.6529(3) 0.18892(14) 0.7013(3) 0.0425(11) Uani 1 1 d . . .
H65A H 0.7007 0.1845 0.7657 0.064 Uiso 1 1 calc R . .
H65B H 0.5891 0.1974 0.7111 0.064 Uiso 1 1 calc R . .
H65C H 0.6772 0.2111 0.6652 0.064 Uiso 1 1 calc R . .
C66 C 0.4300(3) 0.07599(17) 0.5064(3) 0.0592(16) Uani 1 1 d . . .
H66A H 0.4080 0.0845 0.4369 0.089 Uiso 1 1 calc R . .
H66B H 0.3840 0.0872 0.5418 0.089 Uiso 1 1 calc R . .
H66C H 0.4314 0.0451 0.5108 0.089 Uiso 1 1 calc R . .
C67 C 0.7969(3) 0.06615(15) 0.5572(4) 0.0488(13) Uani 1 1 d . . .
H67A H 0.8204 0.0806 0.5062 0.073 Uiso 1 1 calc R . .
H67B H 0.7765 0.0373 0.5354 0.073 Uiso 1 1 calc R . .
H67C H 0.8502 0.0651 0.6187 0.073 Uiso 1 1 calc R . .
C36A C 1.0423(13) 0.1254(7) 1.3541(8) 0.033(6) Uiso 0.169(4) 1 d PD A 2
H36A H 1.0184 0.1554 1.3486 0.039 Uiso 0.169(4) 1 calc PR A 2
C37A C 0.977(2) 0.0996(9) 1.403(2) 0.028(9) Uiso 0.169(4) 1 d PD A 2
H37D H 0.9849 0.1098 1.4704 0.042 Uiso 0.169(4) 1 calc PR A 2
H37E H 0.9959 0.0698 1.4045 0.042 Uiso 0.169(4) 1 calc PR A 2
H37F H 0.9075 0.1027 1.3650 0.042 Uiso 0.169(4) 1 calc PR A 2
C38A C 1.1472(14) 0.1246(8) 1.4209(16) 0.036(6) Uiso 0.169(4) 1 d PD A 2
H38D H 1.1929 0.1351 1.3845 0.054 Uiso 0.169(4) 1 calc PR A 2
H38E H 1.1651 0.0955 1.4425 0.054 Uiso 0.169(4) 1 calc PR A 2
H38F H 1.1514 0.1425 1.4787 0.054 Uiso 0.169(4) 1 calc PR A 2
C39A C 1.1255(10) 0.1216(6) 1.1702(14) 0.026(5) Uiso 0.169(4) 1 d PD A 2
H39A H 1.1008 0.1151 1.0981 0.032 Uiso 0.169(4) 1 calc PR A 2
C40A C 1.146(7) 0.1688(9) 1.175(5) 0.013(18) Uiso 0.169(4) 1 d PD A 2
H40D H 1.2113 0.1739 1.1634 0.020 Uiso 0.169(4) 1 calc PR A 2
H40E H 1.1464 0.1795 1.2404 0.020 Uiso 0.169(4) 1 calc PR A 2
H40F H 1.0953 0.1833 1.1243 0.020 Uiso 0.169(4) 1 calc PR A 2
C41A C 1.2281(13) 0.1017(8) 1.2020(18) 0.039(7) Uiso 0.169(4) 1 d PD A 2
H41A H 1.2673 0.1113 1.1580 0.058 Uiso 0.169(4) 1 calc PR A 2
H41B H 1.2220 0.0708 1.1985 0.058 Uiso 0.169(4) 1 calc PR A 2
H41C H 1.2611 0.1101 1.2700 0.058 Uiso 0.169(4) 1 calc PR A 2
C42A C 1.0298(16) 0.0443(3) 1.2242(15) 0.033(6) Uiso 0.169(4) 1 d PD A 2
H42A H 0.9726 0.0362 1.2500 0.039 Uiso 0.169(4) 1 calc PR A 2
C43A C 1.012(4) 0.0170(14) 1.132(3) 0.021(11) Uiso 0.169(4) 1 d PD A 2
H43D H 1.0511 0.0278 1.0894 0.032 Uiso 0.169(4) 1 calc PR A 2
H43E H 0.9416 0.0177 1.0968 0.032 Uiso 0.169(4) 1 calc PR A 2
H43F H 1.0317 -0.0122 1.1516 0.032 Uiso 0.169(4) 1 calc PR A 2
C44A C 1.1154(17) 0.0232(8) 1.2990(18) 0.048(7) Uiso 0.169(4) 1 d PD A 2
H44D H 1.1111 -0.0075 1.2895 0.073 Uiso 0.169(4) 1 calc PR A 2
H44E H 1.1120 0.0301 1.3660 0.073 Uiso 0.169(4) 1 calc PR A 2
H44F H 1.1782 0.0334 1.2896 0.073 Uiso 0.169(4) 1 calc PR A 2

loop_
_atom_site_aniso_label
_atom_site_aniso_U_11
_atom_site_aniso_U_22
_atom_site_aniso_U_33
_atom_site_aniso_U_23
_atom_site_aniso_U_13
_atom_site_aniso_U_12
Mn1 0.0256(3) 0.0420(4) 0.0178(3) 0.0016(3) 0.0073(2) 0.0027(3)
Si1 0.0162(5) 0.0200(6) 0.0181(5) -0.0012(4) 0.0047(4) 0.0033(4)
Mg1 0.0194(7) 0.0295(7) 0.0200(6) 0.0039(5) 0.0025(5) -0.0008(6)
N1 0.0135(15) 0.0147(16) 0.0168(14) -0.0013(11) 0.0044(11) 0.0018(12)
C1 0.0165(18) 0.0190(19) 0.0079(15) 0.0020(13) 0.0035(13) 0.0043(15)
N2 0.0197(17) 0.0242(18) 0.0239(16) 0.0052(13) 0.0039(13) 0.0008(14)
C2 0.0175(19) 0.0132(18) 0.0123(16) 0.0010(13) 0.0042(13) 0.0010(15)
N3 0.0202(17) 0.0297(19) 0.0236(16) 0.0031(13) 0.0058(13) -0.0010(15)
C3 0.0155(18) 0.0155(19) 0.0150(16) 0.0018(14) 0.0046(13) -0.0014(15)
C4 0.0148(18) 0.0166(19) 0.0133(16) 0.0012(13) 0.0040(13) -0.0002(15)
C5 0.0189(19) 0.0107(18) 0.0148(16) -0.0008(13) 0.0038(14) -0.0014(15)
C6 0.0122(17) 0.0165(19) 0.0147(16) 0.0006(14) 0.0031(13) 0.0004(15)
C7 0.0177(19) 0.0139(19) 0.0173(16) -0.0011(14) 0.0044(14) 0.0006(15)
C8 0.033(2) 0.030(2) 0.036(2) 0.0019(18) 0.0234(18) 0.0020(19)
C9 0.026(2) 0.043(3) 0.035(2) 0.0087(19) 0.0125(18) 0.015(2)
C10 0.0095(17) 0.0146(19) 0.0178(17) 0.0021(14) 0.0025(13) 0.0011(15)
C11 0.0208(19) 0.0118(18) 0.0189(17) -0.0014(14) 0.0067(14) 0.0036(15)
C12 0.019(2) 0.020(2) 0.0216(18) 0.0014(15) 0.0037(15) 0.0010(16)
C13 0.024(2) 0.030(2) 0.028(2) 0.0012(17) 0.0035(17) -0.0091(18)
C14 0.031(2) 0.033(2) 0.030(2) 0.0071(17) 0.0094(18) -0.0118(19)
C15 0.039(2) 0.033(2) 0.0187(19) 0.0087(17) 0.0054(17) -0.011(2)
C16 0.022(2) 0.026(2) 0.0243(19) -0.0002(16) 0.0042(16) -0.0067(17)
C17 0.0153(18) 0.018(2) 0.0164(17) -0.0002(14) 0.0062(14) -0.0039(15)
C18 0.020(2) 0.020(2) 0.0257(19) 0.0008(15) 0.0056(15) -0.0001(17)
C19 0.026(2) 0.021(2) 0.0259(19) 0.0054(16) 0.0032(16) -0.0025(17)
C20 0.020(2) 0.034(2) 0.0173(18) -0.0013(16) 0.0039(15) -0.0083(18)
C21 0.027(2) 0.025(2) 0.0200(18) -0.0072(16) 0.0060(16) -0.0024(18)
C22 0.022(2) 0.017(2) 0.0226(18) 0.0003(15) 0.0031(15) 0.0004(16)
C23 0.0125(18) 0.0179(19) 0.0191(17) -0.0008(14) 0.0082(14) 0.0020(15)
C24 0.0147(19) 0.019(2) 0.0234(18) -0.0022(15) 0.0104(14) -0.0062(16)
C25 0.021(2) 0.023(2) 0.031(2) -0.0032(16) 0.0049(16) -0.0011(17)
C26 0.029(2) 0.019(2) 0.050(3) -0.0070(19) 0.0131(19) 0.0021(18)
C27 0.028(2) 0.028(2) 0.041(2) -0.0235(19) 0.0160(18) -0.0113(19)
C28 0.030(2) 0.038(3) 0.0222(19) -0.0101(17) 0.0089(17) -0.005(2)
C29 0.027(2) 0.026(2) 0.025(2) -0.0017(16) 0.0074(16) 0.0009(18)
C30 0.021(2) 0.0127(19) 0.0213(18) 0.0005(14) 0.0089(15) 0.0005(15)
C31 0.021(2) 0.022(2) 0.029(2) 0.0053(16) 0.0113(16) 0.0018(17)
C32 0.038(3) 0.028(2) 0.040(2) 0.0148(18) 0.022(2) 0.002(2)
C33 0.043(3) 0.042(3) 0.028(2) 0.0164(19) 0.012(2) 0.009(2)
C34 0.033(2) 0.044(3) 0.029(2) 0.0056(19) 0.0037(18) 0.005(2)
C35 0.023(2) 0.029(2) 0.0255(19) 0.0031(16) 0.0092(16) -0.0004(18)
C36 0.023(3) 0.027(3) 0.022(2) 0.005(2) 0.0040(19) 0.002(2)
C37 0.054(4) 0.035(3) 0.038(3) 0.018(2) 0.011(3) 0.009(3)
C38 0.036(3) 0.036(4) 0.019(3) 0.004(3) 0.009(2) 0.008(3)
C39 0.019(2) 0.023(3) 0.027(2) 0.0018(19) 0.0017(19) 0.002(2)
C40 0.022(3) 0.038(3) 0.048(3) 0.010(2) -0.009(2) -0.006(2)
C41 0.023(6) 0.040(6) 0.052(8) 0.001(3) 0.012(3) -0.004(3)
C42 0.023(3) 0.027(3) 0.028(2) 0.001(2) 0.006(2) 0.010(2)
C43 0.056(4) 0.035(3) 0.042(3) 0.004(2) 0.024(3) 0.015(3)
C44 0.047(6) 0.040(5) 0.079(6) -0.028(4) 0.007(3) 0.018(4)
C45 0.026(2) 0.040(3) 0.034(2) 0.0083(19) 0.0079(18) -0.002(2)
C46 0.021(2) 0.019(2) 0.0265(19) -0.0008(15) 0.0061(16) -0.0001(17)
C47 0.027(2) 0.025(2) 0.0231(19) 0.0040(16) 0.0061(16) -0.0022(18)
C48 0.024(2) 0.025(2) 0.0215(19) 0.0008(15) 0.0055(16) -0.0002(17)
C49 0.031(2) 0.041(3) 0.031(2) 0.0133(19) 0.0022(18) -0.004(2)
C50 0.018(2) 0.024(2) 0.0263(19) 0.0034(16) 0.0063(15) -0.0008(17)
C51 0.028(2) 0.023(2) 0.0253(19) 0.0009(16) 0.0069(16) -0.0030(18)
C52 0.026(2) 0.024(2) 0.034(2) 0.0037(17) 0.0065(17) 0.0058(18)
C53 0.019(2) 0.030(2) 0.030(2) 0.0065(17) 0.0075(16) 0.0024(18)
C54 0.021(2) 0.028(2) 0.0236(19) -0.0010(16) 0.0048(16) -0.0007(17)
C55 0.022(2) 0.023(2) 0.028(2) 0.0015(16) 0.0106(16) 0.0014(17)
C56 0.041(3) 0.030(3) 0.047(3) -0.006(2) 0.000(2) 0.005(2)
C57 0.028(2) 0.036(3) 0.044(2) 0.0040(19) -0.0003(19) 0.009(2)
C58 0.037(3) 0.031(2) 0.036(2) -0.0038(18) 0.0045(19) 0.007(2)
C59 0.021(2) 0.040(3) 0.0169(18) 0.0091(17) 0.0006(15) -0.0061(19)
C60 0.022(2) 0.042(3) 0.027(2) 0.0084(18) 0.0007(17) 0.003(2)
C61 0.022(2) 0.062(3) 0.034(2) 0.024(2) 0.0033(18) 0.005(2)
C62 0.031(3) 0.057(3) 0.023(2) 0.014(2) -0.0042(18) -0.019(2)
C63 0.037(3) 0.053(3) 0.023(2) 0.0046(19) 0.0016(19) -0.014(2)
C64 0.034(2) 0.037(3) 0.025(2) 0.0027(18) 0.0057(18) -0.009(2)
C65 0.036(3) 0.042(3) 0.052(3) 0.003(2) 0.015(2) 0.013(2)
C66 0.038(3) 0.085(4) 0.043(3) 0.024(3) -0.007(2) -0.026(3)
C67 0.041(3) 0.048(3) 0.062(3) -0.022(2) 0.023(2) -0.014(2)

loop_
_atom_type_symbol
_atom_type_description
_atom_type_scat_dispersion_real
_atom_type_scat_dispersion_imag
_atom_type_scat_source
C C 0.0033 0.0016 'International Tables Vol C Tables 4.2.6.8 and 6.1.1.4'
H H 0.0000 0.0000 'International Tables Vol C Tables 4.2.6.8 and 6.1.1.4'
Mg Mg 0.0486 0.0363 'International Tables Vol C Tables 4.2.6.8 and 6.1.1.4'
Mn Mn 0.3368 0.7283 'International Tables Vol C Tables 4.2.6.8 and 6.1.1.4'
N N 0.0061 0.0033 'International Tables Vol C Tables 4.2.6.8 and 6.1.1.4'
Si Si 0.0817 0.0704 'International Tables Vol C Tables 4.2.6.8 and 6.1.1.4'

loop_
_geom_angle_atom_site_label_1
_geom_angle_atom_site_label_2
_geom_angle_atom_site_label_3
_geom_angle
N1 Mn1 Mg1 160.85(9)
N1 Si1 C42A 113.3(6)
N1 Si1 C42 111.51(16)
C42A Si1 C42 37.3(8)
N1 Si1 C39 112.40(16)
C42A Si1 C39 131.5(7)
C42 Si1 C39 109.0(2)
N1 Si1 C36A 111.6(6)
C42A Si1 C36A 112.3(9)
C42 Si1 C36A 135.4(6)
C39 Si1 C36A 63.2(6)
N1 Si1 C39A 104.8(5)
C42A Si1 C39A 104.0(10)
C42 Si1 C39A 68.5(6)
C39 Si1 C39A 48.2(6)
C36A Si1 C39A 110.1(9)
N1 Si1 C36 109.04(17)
C42A Si1 C36 71.7(8)
C42 Si1 C36 107.2(2)
C39 Si1 C36 107.45(19)
C36A Si1 C36 47.0(7)
C39A Si1 C36 144.6(6)
N2 Mg1 N3 91.47(13)
N2 Mg1 Mn1 127.72(9)
N3 Mg1 Mn1 140.63(10)
C1 N1 Si1 122.6(2)
C1 N1 Mn1 110.53(18)
Si1 N1 Mn1 126.75(16)
C2 C1 N1 121.3(3)
C2 C1 C6 117.0(3)
N1 C1 C6 121.7(3)
C46 N2 C50 118.2(3)
C46 N2 Mg1 123.6(2)
C50 N2 Mg1 118.1(2)
C3 C2 C1 120.9(3)
C3 C2 C10 119.6(3)
C1 C2 C10 119.2(3)
C48 N3 C59 116.1(3)
C48 N3 Mg1 121.5(2)
C59 N3 Mg1 122.3(2)
C4 C3 C2 122.8(3)
C3 C4 C5 116.6(3)
C3 C4 C7 122.8(3)
C5 C4 C7 120.6(3)
C4 C5 C6 122.7(3)
C5 C6 C1 120.0(3)
C5 C6 C23 120.6(3)
C1 C6 C23 119.2(3)
C8 C7 C4 113.9(3)
C8 C7 C9 110.0(3)
C4 C7 C9 110.5(3)
C11 C10 C2 113.4(3)
C11 C10 C17 112.7(3)
C2 C10 C17 110.6(3)
C12 C11 C16 117.9(3)
C12 C11 C10 122.6(3)
C16 C11 C10 119.5(3)
C13 C12 C11 120.8(3)
C14 C13 C12 120.8(3)
C15 C14 C13 118.8(4)
C16 C15 C14 120.7(3)
C15 C16 C11 121.0(3)
C18 C17 C22 117.6(3)
C18 C17 C10 122.8(3)
C22 C17 C10 119.5(3)
C17 C18 C19 121.2(3)
C20 C19 C18 120.2(3)
C19 C20 C21 119.5(3)
C20 C21 C22 120.2(3)
C21 C22 C17 121.2(3)
C6 C23 C24 114.0(3)
C6 C23 C30 111.6(3)
C24 C23 C30 111.6(3)
C25 C24 C29 117.7(3)
C25 C24 C23 123.3(3)
C29 C24 C23 119.0(3)
C26 C25 C24 120.8(3)
C27 C26 C25 120.5(4)
C26 C27 C28 119.6(3)
C27 C28 C29 120.0(3)
C28 C29 C24 121.3(4)
C31 C30 C35 118.2(3)
C31 C30 C23 119.2(3)
C35 C30 C23 122.5(3)
C32 C31 C30 121.3(3)
C33 C32 C31 119.8(4)
C34 C33 C32 119.9(4)
C33 C34 C35 120.7(4)
C34 C35 C30 120.0(4)
C38 C36 C37 109.8(4)
C38 C36 Si1 112.4(3)
C37 C36 Si1 116.6(4)
C41 C39 C40 110.5(9)
C41 C39 Si1 113.2(6)
C40 C39 Si1 113.3(3)
C44 C42 C43 108.0(6)
C44 C42 Si1 114.2(5)
C43 C42 Si1 115.4(3)
N2 C46 C47 123.4(3)
N2 C46 C45 119.9(3)
C47 C46 C45 116.7(3)
C48 C47 C46 128.7(4)
N3 C48 C47 124.6(3)
N3 C48 C49 119.6(3)
C47 C48 C49 115.7(3)
C51 C50 C55 120.5(3)
C51 C50 N2 119.1(3)
C55 C50 N2 120.4(3)
C52 C51 C50 118.8(3)
C52 C51 C56 121.5(4)
C50 C51 C56 119.8(3)
C51 C52 C53 121.9(4)
C54 C53 C52 117.9(3)
C54 C53 C57 121.4(3)
C52 C53 C57 120.7(4)
C53 C54 C55 122.4(3)
C54 C55 C50 118.5(3)
C54 C55 C58 120.2(3)
C50 C55 C58 121.3(3)
C64 C59 C60 120.4(4)
C64 C59 N3 119.7(4)
C60 C59 N3 119.9(4)
C59 C60 C61 118.8(4)
C59 C60 C65 120.8(4)
C61 C60 C65 120.4(4)
C62 C61 C60 121.5(4)
C63 C62 C61 118.6(4)
C63 C62 C66 120.4(4)
C61 C62 C66 120.9(5)
C62 C63 C64 121.1(4)
C59 C64 C63 119.7(4)
C59 C64 C67 121.7(4)
C63 C64 C67 118.6(4)
C38A C36A C37A 108.3(19)
C38A C36A Si1 117.2(13)
C37A C36A Si1 106.3(15)
C40A C39A C41A 104(4)
C40A C39A Si1 116(4)
C41A C39A Si1 121.3(14)
C43A C42A C44A 105(3)
C43A C42A Si1 125(2)
C44A C42A Si1 118.1(14)

loop_
_geom_bond_atom_site_label_1
_geom_bond_atom_site_label_2
_geom_bond_distance
Mn1 N1 2.024(3)
Mn1 Mg1 2.8244(13)
Si1 N1 1.732(3)
Si1 C42A 1.877(8)
Si1 C42 1.885(5)
Si1 C39 1.885(4)
Si1 C36A 1.888(8)
Si1 C39A 1.907(8)
Si1 C36 1.927(5)
Mg1 N2 2.044(3)
Mg1 N3 2.057(3)
N1 C1 1.419(4)
C1 C2 1.406(5)
C1 C6 1.424(5)
N2 C46 1.328(4)
N2 C50 1.441(4)
C2 C3 1.388(5)
C2 C10 1.523(5)
N3 C48 1.338(5)
N3 C59 1.445(5)
C3 C4 1.387(5)
C4 C5 1.389(5)
C4 C7 1.518(5)
C5 C6 1.397(5)
C6 C23 1.519(5)
C7 C8 1.516(5)
C7 C9 1.525(5)
C10 C11 1.517(5)
C10 C17 1.530(4)
C11 C12 1.389(5)
C11 C16 1.399(5)
C12 C13 1.384(5)
C13 C14 1.382(5)
C14 C15 1.381(5)
C15 C16 1.378(5)
C17 C18 1.389(5)
C17 C22 1.392(5)
C18 C19 1.391(5)
C19 C20 1.373(5)
C20 C21 1.383(5)
C21 C22 1.385(5)
C23 C24 1.527(5)
C23 C30 1.530(4)
C24 C25 1.393(5)
C24 C29 1.394(5)
C25 C26 1.390(5)
C26 C27 1.375(5)
C27 C28 1.380(5)
C28 C29 1.388(5)
C30 C31 1.384(5)
C30 C35 1.395(5)
C31 C32 1.382(5)
C32 C33 1.379(5)
C33 C34 1.364(6)
C34 C35 1.392(5)
C36 C38 1.531(7)
C36 C37 1.540(6)
C39 C41 1.541(16)
C39 C40 1.545(6)
C42 C44 1.499(7)
C42 C43 1.520(7)
C45 C46 1.505(5)
C46 C47 1.405(5)
C47 C48 1.396(5)
C48 C49 1.515(5)
C50 C51 1.399(5)
C50 C55 1.401(5)
C51 C52 1.385(5)
C51 C56 1.504(5)
C52 C53 1.393(5)
C53 C54 1.383(5)
C53 C57 1.509(5)
C54 C55 1.386(5)
C55 C58 1.511(5)
C59 C64 1.392(5)
C59 C60 1.392(6)
C60 C61 1.403(6)
C60 C65 1.499(6)
C61 C62 1.388(6)
C62 C63 1.388(6)
C62 C66 1.517(6)
C63 C64 1.393(5)
C64 C67 1.510(6)
C36A C38A 1.519(8)
C36A C37A 1.523(8)
C39A C40A 1.520(8)
C39A C41A 1.526(8)
C42A C43A 1.517(8)
C42A C44A 1.522(8)
